data_7000016
loop_
_publ_author_name
'Dennett, James N. L.'
'Knox, Selby A. R.'
'Anderson, Kirsty M.'
'Charmant, Jonathan P. H.'
'Orpen, A. Guy'

_publ_section_title
;
 The synthesis of [FeRu(CO)2(mu-CO)2(eta-C5H5)(eta-C5Me5)] and
 convenient entries to its organometallic chemistry.
;
_journal_issue 1
_journal_name_full 'Dalton transactions (Cambridge, England : 2003)'
_journal_page_first 63
_journal_page_last 73
_journal_paper_doi 10.1039/b414412k
_journal_year 2005
_chemical_formula_moiety 'C23 H27 Fe O3 Ru, B F4'
_chemical_formula_sum 'C23 H27 B F4 Fe O3 Ru'
_chemical_formula_weight 595.18
_space_group_IT_number 7
_symmetry_cell_setting monoclinic
_symmetry_space_group_name_Hall 'P -2yc'
_symmetry_space_group_name_H-M 'P 1 c 1'
_atom_sites_solution_hydrogens geom
_atom_sites_solution_primary direct
_atom_sites_solution_secondary difmap
_audit_creation_method SHELXL-97
_cell_angle_alpha 90.00
_cell_angle_beta 104.62(3)
_cell_angle_gamma 90.00
_cell_formula_units_Z 2
_cell_length_a 9.2935(19)
_cell_length_b 9.918(2)
_cell_length_c 13.163(3)
_cell_measurement_reflns_used 189
_cell_measurement_temperature 293(2)
_cell_volume 1174.0(5)
_computing_cell_refinement 'SAINT (Bruker-AXS, 1996)'
_computing_data_collection 'SMART (Bruker-AXS, 1996)'
_computing_data_reduction 'SAINT and SHELXTL (Bruker-AXS, 1996)'
_computing_molecular_graphics 'SHELXTL (Bruker-AXS, 1996)'
_computing_publication_material 'SHELXTL (Bruker-AXS, 1996)'
_computing_structure_refinement 'SHELXTL (Bruker-AXS, 1996)'
_computing_structure_solution 'SHELXTL (Bruker-AXS, 1996)'
_diffrn_ambient_temperature 293(2)
_diffrn_detector_area_resol_mean 8.192
_diffrn_measured_fraction_theta_full 0.992
_diffrn_measured_fraction_theta_max 0.992
_diffrn_measurement_device_type 'Bruker SMART CCD'
_diffrn_measurement_method 'Frames each covering 0.3 deg in \w'
_diffrn_radiation_monochromator graphite
_diffrn_radiation_source 'fine-focus sealed tube'
_diffrn_radiation_type MoK\a
_diffrn_radiation_wavelength 0.71073
_diffrn_reflns_av_R_equivalents 0.0249
_diffrn_reflns_av_sigmaI/netI 0.0410
_diffrn_reflns_limit_h_max 12
_diffrn_reflns_limit_h_min -10
_diffrn_reflns_limit_k_max 12
_diffrn_reflns_limit_k_min -12
_diffrn_reflns_limit_l_max 17
_diffrn_reflns_limit_l_min -13
_diffrn_reflns_number 7145
_diffrn_reflns_theta_full 27.49
_diffrn_reflns_theta_max 27.49
_diffrn_reflns_theta_min 2.05
_diffrn_standards_decay_% 0
_exptl_absorpt_coefficient_mu 1.315
_exptl_absorpt_correction_T_max 0.978
_exptl_absorpt_correction_T_min 0.866
_exptl_absorpt_correction_type multi-scan
_exptl_absorpt_process_details 'SADABS (Sheldrick, 1996)'
_exptl_crystal_colour orange
_exptl_crystal_density_diffrn 1.684
_exptl_crystal_density_method 'not measured'
_exptl_crystal_description plate
_exptl_crystal_F_000 600
_exptl_crystal_size_max 0.3
_exptl_crystal_size_mid 0.2
_exptl_crystal_size_min 0.02
_refine_diff_density_max 0.448
_refine_diff_density_min -0.533
_refine_diff_density_rms 0.064
_refine_ls_abs_structure_details 'Flack H D (1983), Acta Cryst. A39, 876-881'
_refine_ls_abs_structure_Flack 0.043(19)
_refine_ls_extinction_method none
_refine_ls_goodness_of_fit_ref 0.943
_refine_ls_hydrogen_treatment mixed
_refine_ls_matrix_type full
_refine_ls_number_parameters 309
_refine_ls_number_reflns 3607
_refine_ls_number_restraints 3
_refine_ls_restrained_S_all 0.943
_refine_ls_R_factor_all 0.0240
_refine_ls_R_factor_gt 0.0204
_refine_ls_shift/su_max 0.001
_refine_ls_shift/su_mean 0.000
_refine_ls_structure_factor_coef Fsqd
_refine_ls_weighting_details 'calc w=1/[\s^2^(Fo^2^)+(0.0153P)^2^+0.0000P] where P=(Fo^2^+2Fc^2^)/3'
_refine_ls_weighting_scheme calc
_refine_ls_wR_factor_gt 0.0396
_refine_ls_wR_factor_ref 0.0404
_reflns_number_gt 3317
_reflns_number_total 3607
_reflns_threshold_expression >2\s(I)
_cod_data_source_file b414412k.txt
_cod_data_source_block 30
_cod_depositor_comments
;
The following automatic conversions were performed:
'_symmetry_cell_setting' value 'Monoclinic' changed to 'monoclinic'
according to '/home/saulius/struct/CIF-dictionaries/cif_core.dic'
dictionary named 'cif_core.dic' version 2.4.1 from 2010-06-29.

Automatic conversion script
Id: cif_fix_enum 1527 2010-12-29 10:47:43Z saulius 
;
_cod_original_sg_symbol_H-M 'P c'
_cod_database_code 7000016

loop_
_symmetry_equiv_pos_as_xyz
'x, y, z'
'x, -y, z+1/2'

loop_
_atom_site_label
_atom_site_type_symbol
_atom_site_fract_x
_atom_site_fract_y
_atom_site_fract_z
_atom_site_U_iso_or_equiv
_atom_site_adp_type
_atom_site_occupancy
_atom_site_symmetry_multiplicity
_atom_site_calc_flag
_atom_site_refinement_flags
_atom_site_disorder_assembly
_atom_site_disorder_group
Fe Fe 0.63720(5) 0.16738(5) 0.28343(4) 0.01576(12) Uani 1 1 d . . .
Ru Ru 0.36415(2) 0.27395(2) 0.217390(19) 0.01329(6) Uani 1 1 d . . .
C1 C 0.6067(4) 0.0446(4) 0.3723(3) 0.0246(10) Uani 1 1 d . . .
C2 C 0.4792(4) 0.0982(4) 0.1787(3) 0.0196(8) Uani 1 1 d . . .
C3 C 0.4141(4) 0.3549(4) 0.1016(3) 0.0235(8) Uani 1 1 d . . .
C4 C 0.5468(3) 0.3080(3) 0.3512(3) 0.0152(7) Uani 1 1 d D . .
H4 H 0.527(3) 0.296(3) 0.4205(17) 0.018 Uiso 1 1 d D . .
C5 C 0.5154(3) 0.4300(3) 0.3024(3) 0.0174(7) Uani 1 1 d . . .
C6 C 0.5433(4) 0.5602(3) 0.2959(3) 0.0196(7) Uani 1 1 d . . .
C7 C 0.6743(4) 0.6198(3) 0.3743(3) 0.0292(9) Uani 1 1 d . . .
H7A H 0.6450 0.7025 0.4012 0.044 Uiso 1 1 calc R . .
H7B H 0.7528 0.6374 0.3408 0.044 Uiso 1 1 calc R . .
H7C H 0.7086 0.5574 0.4311 0.044 Uiso 1 1 calc R . .
C8 C 0.4560(4) 0.6551(4) 0.2151(3) 0.0348(10) Uani 1 1 d . . .
H8A H 0.5186 0.6893 0.1731 0.052 Uiso 1 1 calc R . .
H8B H 0.4204 0.7287 0.2495 0.052 Uiso 1 1 calc R . .
H8C H 0.3731 0.6082 0.1710 0.052 Uiso 1 1 calc R . .
C10 C 0.8313(4) 0.2841(4) 0.3204(3) 0.0282(9) Uani 1 1 d . . .
H10 H 0.8481 0.3549 0.3683 0.034 Uiso 1 1 calc R . .
C11 C 0.7687(4) 0.2955(4) 0.2131(3) 0.0284(9) Uani 1 1 d . . .
H11 H 0.7362 0.3745 0.1765 0.034 Uiso 1 1 calc R . .
C12 C 0.7639(4) 0.1655(5) 0.1706(4) 0.0396(12) Uani 1 1 d . . .
H12 H 0.7269 0.1435 0.1001 0.047 Uiso 1 1 calc R . .
C13 C 0.8228(4) 0.0751(4) 0.2503(4) 0.0354(11) Uani 1 1 d . . .
H13 H 0.8330 -0.0175 0.2430 0.042 Uiso 1 1 calc R . .
C14 C 0.8647(4) 0.1493(4) 0.3445(3) 0.0289(10) Uani 1 1 d . . .
H14 H 0.9070 0.1144 0.4109 0.035 Uiso 1 1 calc R . .
C20 C 0.1983(4) 0.1289(4) 0.2617(3) 0.0197(9) Uani 1 1 d . . .
C21 C 0.2134(3) 0.2455(3) 0.3269(3) 0.0175(8) Uani 1 1 d . . .
C22 C 0.1653(3) 0.3616(3) 0.2600(3) 0.0171(7) Uani 1 1 d . . .
C23 C 0.1220(4) 0.3138(4) 0.1541(3) 0.0198(9) Uani 1 1 d . . .
C24 C 0.1450(4) 0.1711(4) 0.1547(3) 0.0220(9) Uani 1 1 d . . .
C25 C 0.2227(4) -0.0146(4) 0.2989(3) 0.0301(10) Uani 1 1 d . . .
H25A H 0.1289 -0.0550 0.2991 0.045 Uiso 1 1 calc R . .
H25B H 0.2866 -0.0162 0.3687 0.045 Uiso 1 1 calc R . .
H25C H 0.2683 -0.0643 0.2527 0.045 Uiso 1 1 calc R . .
C26 C 0.2552(4) 0.2489(3) 0.4445(3) 0.0259(8) Uani 1 1 d . . .
H26A H 0.1674 0.2390 0.4697 0.039 Uiso 1 1 calc R . .
H26B H 0.3022 0.3334 0.4682 0.039 Uiso 1 1 calc R . .
H26C H 0.3227 0.1764 0.4710 0.039 Uiso 1 1 calc R . .
C27 C 0.1496(4) 0.5007(3) 0.2976(3) 0.0241(8) Uani 1 1 d . . .
H27A H 0.2324 0.5211 0.3557 0.036 Uiso 1 1 calc R . .
H27B H 0.0589 0.5075 0.3196 0.036 Uiso 1 1 calc R . .
H27C H 0.1472 0.5636 0.2417 0.036 Uiso 1 1 calc R . .
C28 C 0.0524(4) 0.3975(4) 0.0596(3) 0.0294(9) Uani 1 1 d . . .
H28A H 0.0938 0.4868 0.0685 0.044 Uiso 1 1 calc R . .
H28B H -0.0530 0.4024 0.0515 0.044 Uiso 1 1 calc R . .
H28C H 0.0720 0.3571 -0.0018 0.044 Uiso 1 1 calc R . .
C29 C 0.0942(4) 0.0789(4) 0.0626(3) 0.0330(11) Uani 1 1 d . . .
H29A H 0.0917 0.1273 -0.0010 0.050 Uiso 1 1 calc R . .
H29B H -0.0035 0.0457 0.0607 0.050 Uiso 1 1 calc R . .
H29C H 0.1619 0.0044 0.0691 0.050 Uiso 1 1 calc R . .
B B 0.8627(5) 0.7327(4) 0.1269(4) 0.0310(10) Uani 1 1 d . . .
O1 O 0.5888(3) -0.0393(3) 0.4285(2) 0.0354(7) Uani 1 1 d . . .
O2 O 0.4392(3) 0.0112(3) 0.1183(2) 0.0299(7) Uani 1 1 d . . .
O3 O 0.4384(3) 0.4063(3) 0.0295(2) 0.0396(7) Uani 1 1 d . . .
F1 F 0.7917(3) 0.6091(2) 0.1112(2) 0.0630(8) Uani 1 1 d . . .
F2 F 0.7680(3) 0.8340(3) 0.07974(19) 0.0609(8) Uani 1 1 d . . .
F3 F 0.9848(3) 0.7284(2) 0.0832(2) 0.0542(7) Uani 1 1 d . . .
F4 F 0.9127(2) 0.7583(2) 0.23307(19) 0.0410(6) Uani 1 1 d . . .

loop_
_atom_site_aniso_label
_atom_site_aniso_U_11
_atom_site_aniso_U_22
_atom_site_aniso_U_33
_atom_site_aniso_U_23
_atom_site_aniso_U_13
_atom_site_aniso_U_12
Fe 0.0116(2) 0.0176(3) 0.0179(3) -0.0003(2) 0.0034(2) 0.0016(2)
Ru 0.01071(11) 0.01649(11) 0.01246(11) -0.00055(16) 0.00255(8) 0.00072(14)
C1 0.0181(19) 0.022(2) 0.028(2) -0.0053(18) -0.0051(17) 0.0035(15)
C2 0.0177(19) 0.023(2) 0.020(2) 0.0016(16) 0.0071(16) 0.0018(15)
C3 0.0155(17) 0.032(2) 0.022(2) 0.0018(17) 0.0019(15) 0.0035(14)
C4 0.0117(16) 0.0211(19) 0.0106(17) 0.0010(13) -0.0012(13) -0.0015(12)
C5 0.0118(16) 0.028(2) 0.0134(18) -0.0028(14) 0.0048(13) 0.0020(13)
C6 0.0209(17) 0.0184(18) 0.0206(19) -0.0034(14) 0.0075(15) 0.0005(13)
C7 0.031(2) 0.0238(19) 0.032(2) -0.0023(16) 0.0067(17) -0.0075(15)
C8 0.037(2) 0.025(2) 0.040(3) 0.0042(19) 0.005(2) 0.0017(17)
C10 0.0141(18) 0.036(2) 0.036(2) -0.008(2) 0.0094(17) -0.0059(16)
C11 0.0156(18) 0.040(2) 0.031(2) 0.010(2) 0.0083(17) -0.0034(16)
C12 0.016(2) 0.076(3) 0.031(3) -0.016(2) 0.0155(18) -0.0090(19)
C13 0.0157(19) 0.030(2) 0.065(3) -0.012(2) 0.0183(19) 0.0022(16)
C14 0.0126(19) 0.038(2) 0.035(3) 0.0065(19) 0.0042(18) 0.0050(15)
C20 0.0147(18) 0.0181(19) 0.030(2) -0.0054(16) 0.0131(17) -0.0043(14)
C21 0.0118(16) 0.022(2) 0.0207(19) 0.0032(14) 0.0077(14) -0.0007(13)
C22 0.0099(16) 0.0225(19) 0.019(2) -0.0035(14) 0.0045(14) 0.0009(13)
C23 0.0049(17) 0.032(2) 0.021(2) -0.0004(15) -0.0003(15) 0.0010(12)
C24 0.0062(17) 0.033(2) 0.027(2) -0.0085(17) 0.0048(16) -0.0034(15)
C25 0.026(2) 0.023(2) 0.046(3) 0.0027(18) 0.018(2) -0.0014(15)
C26 0.0228(18) 0.040(2) 0.0166(19) 0.0025(15) 0.0072(15) 0.0014(14)
C27 0.0224(18) 0.0260(19) 0.025(2) -0.0047(16) 0.0079(15) 0.0015(14)
C28 0.0204(18) 0.046(2) 0.019(2) 0.0062(17) 0.0000(15) 0.0084(16)
C29 0.020(2) 0.043(3) 0.036(3) -0.017(2) 0.0080(18) -0.0085(18)
B 0.037(2) 0.026(2) 0.031(3) 0.001(2) 0.010(2) 0.0027(19)
O1 0.0432(17) 0.0250(15) 0.0350(17) 0.0081(13) 0.0042(13) -0.0040(12)
O2 0.0206(14) 0.0333(16) 0.0359(17) -0.0164(13) 0.0076(13) -0.0004(12)
O3 0.0380(16) 0.0590(19) 0.0242(16) 0.0177(14) 0.0122(13) 0.0062(13)
F1 0.0617(18) 0.0379(15) 0.094(2) -0.0174(15) 0.0285(17) -0.0134(13)
F2 0.0759(19) 0.0549(17) 0.0413(16) -0.0008(13) -0.0048(14) 0.0347(14)
F3 0.0634(17) 0.0525(15) 0.0603(19) 0.0131(13) 0.0407(15) 0.0071(13)
F4 0.0501(16) 0.0413(14) 0.0307(15) 0.0048(10) 0.0084(13) 0.0097(10)

loop_
_atom_type_symbol
_atom_type_description
_atom_type_scat_dispersion_real
_atom_type_scat_dispersion_imag
_atom_type_scat_source
C C 0.0033 0.0016 'International Tables Vol C Tables 4.2.6.8 and 6.1.1.4'
H H 0.0000 0.0000 'International Tables Vol C Tables 4.2.6.8 and 6.1.1.4'
B B 0.0013 0.0007 'International Tables Vol C Tables 4.2.6.8 and 6.1.1.4'
O O 0.0106 0.0060 'International Tables Vol C Tables 4.2.6.8 and 6.1.1.4'
F F 0.0171 0.0103 'International Tables Vol C Tables 4.2.6.8 and 6.1.1.4'
Fe Fe 0.3463 0.8444 'International Tables Vol C Tables 4.2.6.8 and 6.1.1.4'
Ru Ru -1.2594 0.8363 'International Tables Vol C Tables 4.2.6.8 and 6.1.1.4'

loop_
_geom_angle_atom_site_label_1
_geom_angle_atom_site_label_2
_geom_angle_atom_site_label_3
_geom_angle
_geom_angle_site_symmetry_1
_geom_angle_site_symmetry_3
_geom_angle_publ_flag
C1 Fe C2 90.45(16) . . ?
C1 Fe C4 91.73(16) . . ?
C2 Fe C4 104.48(14) . . ?
C1 Fe C14 90.13(16) . . ?
C2 Fe C14 142.01(16) . . ?
C4 Fe C14 113.47(15) . . ?
C1 Fe C13 96.64(17) . . ?
C2 Fe C13 102.74(16) . . ?
C4 Fe C13 151.42(15) . . ?
C14 Fe C13 39.58(15) . . ?
C1 Fe C10 120.09(17) . . ?
C2 Fe C10 147.47(16) . . ?
C4 Fe C10 86.77(14) . . ?
C14 Fe C10 38.98(14) . . ?
C13 Fe C10 65.39(16) . . ?
C1 Fe C12 132.24(18) . . ?
C2 Fe C12 87.23(16) . . ?
C4 Fe C12 134.89(16) . . ?
C14 Fe C12 65.01(17) . . ?
C13 Fe C12 38.38(16) . . ?
C10 Fe C12 64.47(16) . . ?
C1 Fe C11 155.21(16) . . ?
C2 Fe C11 109.16(15) . . ?
C4 Fe C11 97.59(14) . . ?
C14 Fe C11 65.09(15) . . ?
C13 Fe C11 64.98(16) . . ?
C10 Fe C11 38.40(14) . . ?
C12 Fe C11 38.57(15) . . ?
C1 Fe Ru 100.94(12) . . ?
C2 Fe Ru 53.42(11) . . ?
C4 Fe Ru 52.19(9) . . ?
C14 Fe Ru 161.63(12) . . ?
C13 Fe Ru 150.03(13) . . ?
C10 Fe Ru 123.12(11) . . ?
C12 Fe Ru 115.11(13) . . ?
C11 Fe Ru 102.93(11) . . ?
C3 Ru C4 107.00(14) . . ?
C3 Ru C2 85.17(15) . . ?
C4 Ru C2 89.11(13) . . ?
C3 Ru C5 81.67(14) . . ?
C4 Ru C5 36.67(12) . . ?
C2 Ru C5 113.28(14) . . ?
C3 Ru C23 93.09(14) . . ?
C4 Ru C23 142.68(13) . . ?
C2 Ru C23 124.39(14) . . ?
C5 Ru C23 121.43(13) . . ?
C3 Ru C22 115.18(13) . . ?
C4 Ru C22 105.41(13) . . ?
C2 Ru C22 148.99(12) . . ?
C5 Ru C22 93.52(12) . . ?
C23 Ru C22 37.37(12) . . ?
C3 Ru C24 106.44(16) . . ?
C4 Ru C24 146.37(14) . . ?
C2 Ru C24 90.22(14) . . ?
C5 Ru C24 155.95(13) . . ?
C23 Ru C24 37.32(14) . . ?
C22 Ru C24 62.47(13) . . ?
C3 Ru C21 152.44(13) . . ?
C4 Ru C21 89.18(12) . . ?
C2 Ru C21 117.97(13) . . ?
C5 Ru C21 100.53(12) . . ?
C23 Ru C21 62.09(13) . . ?
C22 Ru C21 37.53(12) . . ?
C24 Ru C21 61.78(14) . . ?
C3 Ru C20 142.58(15) . . ?
C4 Ru C20 109.54(14) . . ?
C2 Ru C20 87.60(14) . . ?
C5 Ru C20 134.29(13) . . ?
C23 Ru C20 61.66(13) . . ?
C22 Ru C20 61.88(12) . . ?
C24 Ru C20 36.85(14) . . ?
C21 Ru C20 36.47(12) . . ?
C3 Ru Fe 91.38(10) . . ?
C4 Ru Fe 46.15(9) . . ?
C2 Ru Fe 43.82(10) . . ?
C5 Ru Fe 71.41(9) . . ?
C23 Ru Fe 166.91(9) . . ?
C22 Ru Fe 147.67(9) . . ?
C24 Ru Fe 129.61(11) . . ?
C21 Ru Fe 115.52(9) . . ?
C20 Ru Fe 108.20(10) . . ?
O1 C1 Fe 177.5(3) . . ?
O2 C2 Fe 145.8(3) . . ?
O2 C2 Ru 131.4(3) . . ?
Fe C2 Ru 82.77(14) . . ?
O3 C3 Ru 177.1(3) . . ?
C5 C4 Fe 118.8(2) . . ?
C5 C4 Ru 73.9(2) . . ?
Fe C4 Ru 81.66(12) . . ?
C5 C4 H4 118.5(18) . . ?
Fe C4 H4 122.6(18) . . ?
Ru C4 H4 116.5(19) . . ?
C6 C5 C4 150.7(3) . . ?
C6 C5 Ru 139.8(3) . . ?
C4 C5 Ru 69.45(19) . . ?
C5 C6 C8 125.5(3) . . ?
C5 C6 C7 118.4(3) . . ?
C8 C6 C7 116.1(3) . . ?
C6 C7 H7A 109.5 . . ?
C6 C7 H7B 109.5 . . ?
H7A C7 H7B 109.5 . . ?
C6 C7 H7C 109.5 . . ?
H7A C7 H7C 109.5 . . ?
H7B C7 H7C 109.5 . . ?
C6 C8 H8A 109.5 . . ?
C6 C8 H8B 109.5 . . ?
H8A C8 H8B 109.5 . . ?
C6 C8 H8C 109.5 . . ?
H8A C8 H8C 109.5 . . ?
H8B C8 H8C 109.5 . . ?
C11 C10 C14 108.8(4) . . ?
C11 C10 Fe 72.2(2) . . ?
C14 C10 Fe 69.6(2) . . ?
C11 C10 H10 125.6 . . ?
C14 C10 H10 125.6 . . ?
Fe C10 H10 124.2 . . ?
C10 C11 C12 107.1(4) . . ?
C10 C11 Fe 69.4(2) . . ?
C12 C11 Fe 70.2(2) . . ?
C10 C11 H11 126.5 . . ?
C12 C11 H11 126.5 . . ?
Fe C11 H11 125.5 . . ?
C13 C12 C11 109.1(4) . . ?
C13 C12 Fe 70.0(2) . . ?
C11 C12 Fe 71.3(2) . . ?
C13 C12 H12 125.5 . . ?
C11 C12 H12 125.5 . . ?
Fe C12 H12 124.9 . . ?
C12 C13 C14 107.3(4) . . ?
C12 C13 Fe 71.6(2) . . ?
C14 C13 Fe 69.3(2) . . ?
C12 C13 H13 126.4 . . ?
C14 C13 H13 126.4 . . ?
Fe C13 H13 124.3 . . ?
C10 C14 C13 107.8(4) . . ?
C10 C14 Fe 71.4(2) . . ?
C13 C14 Fe 71.1(2) . . ?
C10 C14 H14 126.1 . . ?
C13 C14 H14 126.1 . . ?
Fe C14 H14 123.0 . . ?
C21 C20 C24 108.1(3) . . ?
C21 C20 C25 126.0(4) . . ?
C24 C20 C25 125.7(3) . . ?
C21 C20 Ru 70.91(19) . . ?
C24 C20 Ru 69.7(2) . . ?
C25 C20 Ru 128.5(2) . . ?
C20 C21 C22 108.1(3) . . ?
C20 C21 C26 126.9(3) . . ?
C22 C21 C26 124.7(3) . . ?
C20 C21 Ru 72.62(19) . . ?
C22 C21 Ru 70.16(17) . . ?
C26 C21 Ru 127.8(2) . . ?
C23 C22 C21 107.2(3) . . ?
C23 C22 C27 127.2(3) . . ?
C21 C22 C27 125.3(3) . . ?
C23 C22 Ru 70.98(18) . . ?
C21 C22 Ru 72.31(18) . . ?
C27 C22 Ru 127.0(2) . . ?
C24 C23 C22 108.5(3) . . ?
C24 C23 C28 125.8(3) . . ?
C22 C23 C28 125.5(3) . . ?
C24 C23 Ru 71.78(19) . . ?
C22 C23 Ru 71.65(18) . . ?
C28 C23 Ru 126.2(2) . . ?
C23 C24 C20 108.0(3) . . ?
C23 C24 C29 125.7(4) . . ?
C20 C24 C29 125.3(4) . . ?
C23 C24 Ru 70.9(2) . . ?
C20 C24 Ru 73.4(2) . . ?
C29 C24 Ru 130.4(3) . . ?
C20 C25 H25A 109.5 . . ?
C20 C25 H25B 109.5 . . ?
H25A C25 H25B 109.5 . . ?
C20 C25 H25C 109.5 . . ?
H25A C25 H25C 109.5 . . ?
H25B C25 H25C 109.5 . . ?
C21 C26 H26A 109.5 . . ?
C21 C26 H26B 109.5 . . ?
H26A C26 H26B 109.5 . . ?
C21 C26 H26C 109.5 . . ?
H26A C26 H26C 109.5 . . ?
H26B C26 H26C 109.5 . . ?
C22 C27 H27A 109.5 . . ?
C22 C27 H27B 109.5 . . ?
H27A C27 H27B 109.5 . . ?
C22 C27 H27C 109.5 . . ?
H27A C27 H27C 109.5 . . ?
H27B C27 H27C 109.5 . . ?
C23 C28 H28A 109.5 . . ?
C23 C28 H28B 109.5 . . ?
H28A C28 H28B 109.5 . . ?
C23 C28 H28C 109.5 . . ?
H28A C28 H28C 109.5 . . ?
H28B C28 H28C 109.5 . . ?
C24 C29 H29A 109.5 . . ?
C24 C29 H29B 109.5 . . ?
H29A C29 H29B 109.5 . . ?
C24 C29 H29C 109.5 . . ?
H29A C29 H29C 109.5 . . ?
H29B C29 H29C 109.5 . . ?
F2 B F4 109.6(3) . . ?
F2 B F1 110.7(4) . . ?
F4 B F1 109.9(3) . . ?
F2 B F3 109.3(3) . . ?
F4 B F3 108.7(3) . . ?
F1 B F3 108.6(3) . . ?

loop_
_geom_bond_atom_site_label_1
_geom_bond_atom_site_label_2
_geom_bond_distance
_geom_bond_site_symmetry_2
_geom_bond_publ_flag
Fe C1 1.760(4) . ?
Fe C2 1.873(4) . ?
Fe C4 1.956(3) . ?
Fe C14 2.071(4) . ?
Fe C13 2.094(3) . ?
Fe C10 2.095(4) . ?
Fe C12 2.116(4) . ?
Fe C11 2.130(4) . ?
Fe Ru 2.6831(8) . ?
Ru C3 1.881(4) . ?
Ru C4 2.142(3) . ?
Ru C2 2.172(4) . ?
Ru C5 2.198(3) . ?
Ru C23 2.229(3) . ?
Ru C22 2.238(3) . ?
Ru C24 2.241(4) . ?
Ru C21 2.267(3) . ?
Ru C20 2.289(3) . ?
C1 O1 1.153(4) . ?
C2 O2 1.168(4) . ?
C3 O3 1.150(4) . ?
C4 C5 1.366(4) . ?
C4 H4 0.984(18) . ?
C5 C6 1.324(4) . ?
C6 C8 1.496(5) . ?
C6 C7 1.504(5) . ?
C7 H7A 0.9600 . ?
C7 H7B 0.9600 . ?
C7 H7C 0.9600 . ?
C8 H8A 0.9600 . ?
C8 H8B 0.9600 . ?
C8 H8C 0.9600 . ?
C10 C11 1.390(5) . ?
C10 C14 1.390(5) . ?
C10 H10 0.9300 . ?
C11 C12 1.402(5) . ?
C11 H11 0.9300 . ?
C12 C13 1.384(6) . ?
C12 H12 0.9300 . ?
C13 C14 1.410(6) . ?
C13 H13 0.9300 . ?
C14 H14 0.9300 . ?
C20 C21 1.426(5) . ?
C20 C24 1.433(5) . ?
C20 C25 1.504(5) . ?
C21 C22 1.449(5) . ?
C21 C26 1.499(5) . ?
C22 C23 1.431(5) . ?
C22 C27 1.486(4) . ?
C23 C24 1.430(5) . ?
C23 C28 1.500(5) . ?
C24 C29 1.497(5) . ?
C25 H25A 0.9600 . ?
C25 H25B 0.9600 . ?
C25 H25C 0.9600 . ?
C26 H26A 0.9600 . ?
C26 H26B 0.9600 . ?
C26 H26C 0.9600 . ?
C27 H27A 0.9600 . ?
C27 H27B 0.9600 . ?
C27 H27C 0.9600 . ?
C28 H28A 0.9600 . ?
C28 H28B 0.9600 . ?
C28 H28C 0.9600 . ?
C29 H29A 0.9600 . ?
C29 H29B 0.9600 . ?
C29 H29C 0.9600 . ?
B F2 1.376(5) . ?
B F4 1.381(5) . ?
B F1 1.383(5) . ?
B F3 1.396(5) . ?

loop_
_geom_torsion_atom_site_label_1
_geom_torsion_atom_site_label_2
_geom_torsion_atom_site_label_3
_geom_torsion_atom_site_label_4
_geom_torsion
_geom_torsion_site_symmetry_1
_geom_torsion_site_symmetry_2
_geom_torsion_site_symmetry_3
_geom_torsion_site_symmetry_4
_geom_torsion_publ_flag
C1 Fe Ru C3 -163.89(16) . . . . ?
C2 Fe Ru C3 -81.57(18) . . . . ?
C4 Fe Ru C3 112.48(17) . . . . ?
C14 Fe Ru C3 70.0(4) . . . . ?
C13 Fe Ru C3 -39.1(3) . . . . ?
C10 Fe Ru C3 58.73(18) . . . . ?
C12 Fe Ru C3 -16.04(17) . . . . ?
C11 Fe Ru C3 22.85(15) . . . . ?
C1 Fe Ru C4 83.62(18) . . . . ?
C2 Fe Ru C4 165.95(18) . . . . ?
C14 Fe Ru C4 -42.5(4) . . . . ?
C13 Fe Ru C4 -151.5(3) . . . . ?
C10 Fe Ru C4 -53.75(18) . . . . ?
C12 Fe Ru C4 -128.52(18) . . . . ?
C11 Fe Ru C4 -89.63(16) . . . . ?
C1 Fe Ru C2 -82.33(19) . . . . ?
C4 Fe Ru C2 -165.95(18) . . . . ?
C14 Fe Ru C2 151.6(4) . . . . ?
C13 Fe Ru C2 42.5(3) . . . . ?
C10 Fe Ru C2 140.30(19) . . . . ?
C12 Fe Ru C2 65.53(19) . . . . ?
C11 Fe Ru C2 104.42(17) . . . . ?
C1 Fe Ru C5 115.37(16) . . . . ?
C2 Fe Ru C5 -162.30(18) . . . . ?
C4 Fe Ru C5 31.75(15) . . . . ?
C14 Fe Ru C5 -10.7(4) . . . . ?
C13 Fe Ru C5 -119.8(2) . . . . ?
C10 Fe Ru C5 -22.00(16) . . . . ?
C12 Fe Ru C5 -96.77(16) . . . . ?
C11 Fe Ru C5 -57.88(15) . . . . ?
C1 Fe Ru C23 -53.9(4) . . . . ?
C2 Fe Ru C23 28.4(4) . . . . ?
C4 Fe Ru C23 -137.5(4) . . . . ?
C14 Fe Ru C23 180.0(6) . . . . ?
C13 Fe Ru C23 70.9(5) . . . . ?
C10 Fe Ru C23 168.7(4) . . . . ?
C12 Fe Ru C23 93.9(4) . . . . ?
C11 Fe Ru C23 132.8(4) . . . . ?
C1 Fe Ru C22 49.6(2) . . . . ?
C2 Fe Ru C22 131.9(2) . . . . ?
C4 Fe Ru C22 -34.0(2) . . . . ?
C14 Fe Ru C22 -76.5(4) . . . . ?
C13 Fe Ru C22 174.4(3) . . . . ?
C10 Fe Ru C22 -87.8(2) . . . . ?
C12 Fe Ru C22 -162.5(2) . . . . ?
C11 Fe Ru C22 -123.65(19) . . . . ?
C1 Fe Ru C24 -51.10(19) . . . . ?
C2 Fe Ru C24 31.2(2) . . . . ?
C4 Fe Ru C24 -134.72(18) . . . . ?
C14 Fe Ru C24 -177.2(4) . . . . ?
C13 Fe Ru C24 73.7(3) . . . . ?
C10 Fe Ru C24 171.5(2) . . . . ?
C12 Fe Ru C24 96.75(19) . . . . ?
C11 Fe Ru C24 135.65(18) . . . . ?
C1 Fe Ru C21 22.33(16) . . . . ?
C2 Fe Ru C21 104.66(17) . . . . ?
C4 Fe Ru C21 -61.29(15) . . . . ?
C14 Fe Ru C21 -103.8(4) . . . . ?
C13 Fe Ru C21 147.2(2) . . . . ?
C10 Fe Ru C21 -115.04(16) . . . . ?
C12 Fe Ru C21 170.19(16) . . . . ?
C11 Fe Ru C21 -150.92(15) . . . . ?
C1 Fe Ru C20 -16.30(16) . . . . ?
C2 Fe Ru C20 66.02(17) . . . . ?
C4 Fe Ru C20 -99.93(16) . . . . ?
C14 Fe Ru C20 -142.4(4) . . . . ?
C13 Fe Ru C20 108.5(2) . . . . ?
C10 Fe Ru C20 -153.68(17) . . . . ?
C12 Fe Ru C20 131.55(16) . . . . ?
C11 Fe Ru C20 170.44(15) . . . . ?
C1 Fe C2 O2 -75.4(6) . . . . ?
C4 Fe C2 O2 -167.3(5) . . . . ?
C14 Fe C2 O2 15.4(7) . . . . ?
C13 Fe C2 O2 21.5(6) . . . . ?
C10 Fe C2 O2 85.4(6) . . . . ?
C12 Fe C2 O2 56.9(6) . . . . ?
C11 Fe C2 O2 89.1(6) . . . . ?
Ru Fe C2 O2 -178.7(6) . . . . ?
C1 Fe C2 Ru 103.33(15) . . . . ?
C4 Fe C2 Ru 11.43(15) . . . . ?
C14 Fe C2 Ru -165.9(2) . . . . ?
C13 Fe C2 Ru -159.75(14) . . . . ?
C10 Fe C2 Ru -95.8(3) . . . . ?
C12 Fe C2 Ru -124.40(16) . . . . ?
C11 Fe C2 Ru -92.12(14) . . . . ?
C3 Ru C2 O2 -83.9(4) . . . . ?
C4 Ru C2 O2 169.0(4) . . . . ?
C5 Ru C2 O2 -162.7(3) . . . . ?
C23 Ru C2 O2 6.6(4) . . . . ?
C22 Ru C2 O2 49.6(5) . . . . ?
C24 Ru C2 O2 22.6(4) . . . . ?
C21 Ru C2 O2 80.4(4) . . . . ?
C20 Ru C2 O2 59.4(4) . . . . ?
Fe Ru C2 O2 179.1(5) . . . . ?
C3 Ru C2 Fe 97.06(15) . . . . ?
C4 Ru C2 Fe -10.09(13) . . . . ?
C5 Ru C2 Fe 18.28(18) . . . . ?
C23 Ru C2 Fe -172.50(12) . . . . ?
C22 Ru C2 Fe -129.4(2) . . . . ?
C24 Ru C2 Fe -156.46(15) . . . . ?
C21 Ru C2 Fe -98.69(14) . . . . ?
C20 Ru C2 Fe -119.69(13) . . . . ?
C1 Fe C4 C5 -168.9(3) . . . . ?
C2 Fe C4 C5 -78.0(3) . . . . ?
C14 Fe C4 C5 100.2(3) . . . . ?
C13 Fe C4 C5 83.8(4) . . . . ?
C10 Fe C4 C5 71.1(3) . . . . ?
C12 Fe C4 C5 22.8(4) . . . . ?
C11 Fe C4 C5 34.2(3) . . . . ?
Ru Fe C4 C5 -66.3(2) . . . . ?
C1 Fe C4 Ru -102.53(14) . . . . ?
C2 Fe C4 Ru -11.62(15) . . . . ?
C14 Fe C4 Ru 166.58(13) . . . . ?
C13 Fe C4 Ru 150.2(3) . . . . ?
C10 Fe C4 Ru 137.43(14) . . . . ?
C12 Fe C4 Ru 89.2(2) . . . . ?
C11 Fe C4 Ru 100.50(13) . . . . ?
C3 Ru C4 C5 48.4(2) . . . . ?
C2 Ru C4 C5 133.0(2) . . . . ?
C23 Ru C4 C5 -71.2(3) . . . . ?
C22 Ru C4 C5 -74.7(2) . . . . ?
C24 Ru C4 C5 -137.9(2) . . . . ?
C21 Ru C4 C5 -109.0(2) . . . . ?
C20 Ru C4 C5 -139.82(19) . . . . ?
Fe Ru C4 C5 123.4(2) . . . . ?
C3 Ru C4 Fe -75.00(15) . . . . ?
C2 Ru C4 Fe 9.68(13) . . . . ?
C5 Ru C4 Fe -123.4(2) . . . . ?
C23 Ru C4 Fe 165.39(16) . . . . ?
C22 Ru C4 Fe 161.92(11) . . . . ?
C24 Ru C4 Fe 98.7(2) . . . . ?
C21 Ru C4 Fe 127.67(12) . . . . ?
C20 Ru C4 Fe 96.81(13) . . . . ?
Fe C4 C5 C6 -107.9(6) . . . . ?
Ru C4 C5 C6 -178.6(6) . . . . ?
Fe C4 C5 Ru 70.63(19) . . . . ?
C3 Ru C5 C6 45.2(4) . . . . ?
C4 Ru C5 C6 178.9(5) . . . . ?
C2 Ru C5 C6 126.2(4) . . . . ?
C23 Ru C5 C6 -43.4(4) . . . . ?
C22 Ru C5 C6 -69.8(4) . . . . ?
C24 Ru C5 C6 -66.8(6) . . . . ?
C21 Ru C5 C6 -107.0(4) . . . . ?
C20 Ru C5 C6 -122.9(4) . . . . ?
Fe Ru C5 C6 139.5(4) . . . . ?
C3 Ru C5 C4 -133.8(2) . . . . ?
C2 Ru C5 C4 -52.7(2) . . . . ?
C23 Ru C5 C4 137.7(2) . . . . ?
C22 Ru C5 C4 111.3(2) . . . . ?
C24 Ru C5 C4 114.3(4) . . . . ?
C21 Ru C5 C4 74.1(2) . . . . ?
C20 Ru C5 C4 58.1(3) . . . . ?
Fe Ru C5 C4 -39.46(17) . . . . ?
C4 C5 C6 C8 -178.2(5) . . . . ?
Ru C5 C6 C8 3.9(6) . . . . ?
C4 C5 C6 C7 2.8(8) . . . . ?
Ru C5 C6 C7 -175.2(3) . . . . ?
C1 Fe C10 C11 163.4(3) . . . . ?
C2 Fe C10 C11 5.6(4) . . . . ?
C4 Fe C10 C11 -106.5(2) . . . . ?
C14 Fe C10 C11 118.7(4) . . . . ?
C13 Fe C10 C11 80.1(3) . . . . ?
C12 Fe C10 C11 37.6(2) . . . . ?
Ru Fe C10 C11 -66.9(3) . . . . ?
C1 Fe C10 C14 44.6(3) . . . . ?
C2 Fe C10 C14 -113.1(3) . . . . ?
C4 Fe C10 C14 134.7(3) . . . . ?
C13 Fe C10 C14 -38.6(2) . . . . ?
C12 Fe C10 C14 -81.1(3) . . . . ?
C11 Fe C10 C14 -118.7(4) . . . . ?
Ru Fe C10 C14 174.4(2) . . . . ?
C14 C10 C11 C12 -0.1(4) . . . . ?
Fe C10 C11 C12 -60.4(2) . . . . ?
C14 C10 C11 Fe 60.2(3) . . . . ?
C1 Fe C11 C10 -36.2(5) . . . . ?
C2 Fe C11 C10 -176.8(2) . . . . ?
C4 Fe C11 C10 74.9(2) . . . . ?
C14 Fe C11 C10 -37.5(2) . . . . ?
C13 Fe C11 C10 -81.3(3) . . . . ?
C12 Fe C11 C10 -118.0(4) . . . . ?
Ru Fe C11 C10 127.8(2) . . . . ?
C1 Fe C11 C12 81.7(5) . . . . ?
C2 Fe C11 C12 -58.8(3) . . . . ?
C4 Fe C11 C12 -167.1(2) . . . . ?
C14 Fe C11 C12 80.5(3) . . . . ?
C13 Fe C11 C12 36.7(2) . . . . ?
C10 Fe C11 C12 118.0(4) . . . . ?
Ru Fe C11 C12 -114.2(2) . . . . ?
C10 C11 C12 C13 -0.1(4) . . . . ?
Fe C11 C12 C13 -60.0(3) . . . . ?
C10 C11 C12 Fe 59.9(2) . . . . ?
C1 Fe C12 C13 -26.5(4) . . . . ?
C2 Fe C12 C13 -114.6(3) . . . . ?
C4 Fe C12 C13 137.6(3) . . . . ?
C14 Fe C12 C13 38.6(2) . . . . ?
C10 Fe C12 C13 81.9(3) . . . . ?
C11 Fe C12 C13 119.4(4) . . . . ?
Ru Fe C12 C13 -161.7(2) . . . . ?
C1 Fe C12 C11 -145.9(3) . . . . ?
C2 Fe C12 C11 126.0(3) . . . . ?
C4 Fe C12 C11 18.2(3) . . . . ?
C14 Fe C12 C11 -80.7(3) . . . . ?
C13 Fe C12 C11 -119.4(4) . . . . ?
C10 Fe C12 C11 -37.4(2) . . . . ?
Ru Fe C12 C11 79.0(2) . . . . ?
C11 C12 C13 C14 0.3(4) . . . . ?
Fe C12 C13 C14 -60.5(2) . . . . ?
C11 C12 C13 Fe 60.8(3) . . . . ?
C1 Fe C13 C12 160.6(3) . . . . ?
C2 Fe C13 C12 68.6(3) . . . . ?
C4 Fe C13 C12 -93.3(4) . . . . ?
C14 Fe C13 C12 -117.3(3) . . . . ?
C10 Fe C13 C12 -79.3(3) . . . . ?
C11 Fe C13 C12 -36.8(2) . . . . ?
Ru Fe C13 C12 34.8(4) . . . . ?
C1 Fe C13 C14 -82.1(3) . . . . ?
C2 Fe C13 C14 -174.1(2) . . . . ?
C4 Fe C13 C14 24.0(5) . . . . ?
C10 Fe C13 C14 38.0(2) . . . . ?
C12 Fe C13 C14 117.3(3) . . . . ?
C11 Fe C13 C14 80.5(3) . . . . ?
Ru Fe C13 C14 152.1(2) . . . . ?
C11 C10 C14 C13 0.3(4) . . . . ?
Fe C10 C14 C13 62.2(3) . . . . ?
C11 C10 C14 Fe -61.9(3) . . . . ?
C12 C13 C14 C10 -0.4(4) . . . . ?
Fe C13 C14 C10 -62.4(3) . . . . ?
C12 C13 C14 Fe 62.0(3) . . . . ?
C1 Fe C14 C10 -142.6(3) . . . . ?
C2 Fe C14 C10 126.5(3) . . . . ?
C4 Fe C14 C10 -50.6(3) . . . . ?
C13 Fe C14 C10 117.1(4) . . . . ?
C12 Fe C14 C10 79.6(3) . . . . ?
C11 Fe C14 C10 36.9(2) . . . . ?
Ru Fe C14 C10 -15.1(5) . . . . ?
C1 Fe C14 C13 100.3(3) . . . . ?
C2 Fe C14 C13 9.4(4) . . . . ?
C4 Fe C14 C13 -167.7(2) . . . . ?
C10 Fe C14 C13 -117.1(4) . . . . ?
C12 Fe C14 C13 -37.5(2) . . . . ?
C11 Fe C14 C13 -80.2(3) . . . . ?
Ru Fe C14 C13 -132.2(4) . . . . ?
C3 Ru C20 C21 -133.3(2) . . . . ?
C4 Ru C20 C21 59.6(2) . . . . ?
C2 Ru C20 C21 147.8(2) . . . . ?
C5 Ru C20 C21 27.1(3) . . . . ?
C23 Ru C20 C21 -80.5(2) . . . . ?
C22 Ru C20 C21 -37.8(2) . . . . ?
C24 Ru C20 C21 -118.6(3) . . . . ?
Fe Ru C20 C21 108.54(19) . . . . ?
C3 Ru C20 C24 -14.7(3) . . . . ?
C4 Ru C20 C24 178.2(2) . . . . ?
C2 Ru C20 C24 -93.6(2) . . . . ?
C5 Ru C20 C24 145.7(2) . . . . ?
C23 Ru C20 C24 38.1(2) . . . . ?
C22 Ru C20 C24 80.8(2) . . . . ?
C21 Ru C20 C24 118.6(3) . . . . ?
Fe Ru C20 C24 -132.9(2) . . . . ?
C3 Ru C20 C25 105.3(4) . . . . ?
C4 Ru C20 C25 -61.7(4) . . . . ?
C2 Ru C20 C25 26.5(4) . . . . ?
C5 Ru C20 C25 -94.3(4) . . . . ?
C23 Ru C20 C25 158.2(4) . . . . ?
C22 Ru C20 C25 -159.2(4) . . . . ?
C24 Ru C20 C25 120.1(4) . . . . ?
C21 Ru C20 C25 -121.3(4) . . . . ?
Fe Ru C20 C25 -12.8(4) . . . . ?
C24 C20 C21 C22 1.5(4) . . . . ?
C25 C20 C21 C22 -174.3(3) . . . . ?
Ru C20 C21 C22 61.5(2) . . . . ?
C24 C20 C21 C26 175.2(3) . . . . ?
C25 C20 C21 C26 -0.5(5) . . . . ?
Ru C20 C21 C26 -124.7(3) . . . . ?
C24 C20 C21 Ru -60.1(2) . . . . ?
C25 C20 C21 Ru 124.2(3) . . . . ?
C3 Ru C21 C20 107.2(3) . . . . ?
C4 Ru C21 C20 -125.6(2) . . . . ?
C2 Ru C21 C20 -37.0(3) . . . . ?
C5 Ru C21 C20 -160.7(2) . . . . ?
C23 Ru C21 C20 79.2(2) . . . . ?
C22 Ru C21 C20 117.3(3) . . . . ?
C24 Ru C21 C20 36.7(2) . . . . ?
Fe Ru C21 C20 -86.4(2) . . . . ?
C3 Ru C21 C22 -10.2(4) . . . . ?
C4 Ru C21 C22 117.0(2) . . . . ?
C2 Ru C21 C22 -154.4(2) . . . . ?
C5 Ru C21 C22 82.0(2) . . . . ?
C23 Ru C21 C22 -38.13(19) . . . . ?
C24 Ru C21 C22 -80.6(2) . . . . ?
C20 Ru C21 C22 -117.3(3) . . . . ?
Fe Ru C21 C22 156.29(16) . . . . ?
C3 Ru C21 C26 -129.2(3) . . . . ?
C4 Ru C21 C26 -2.0(3) . . . . ?
C2 Ru C21 C26 86.6(3) . . . . ?
C5 Ru C21 C26 -37.1(3) . . . . ?
C23 Ru C21 C26 -157.2(3) . . . . ?
C22 Ru C21 C26 -119.1(4) . . . . ?
C24 Ru C21 C26 160.3(3) . . . . ?
C20 Ru C21 C26 123.6(4) . . . . ?
Fe Ru C21 C26 37.2(3) . . . . ?
C20 C21 C22 C23 -0.3(3) . . . . ?
C26 C21 C22 C23 -174.3(3) . . . . ?
Ru C21 C22 C23 62.8(2) . . . . ?
C20 C21 C22 C27 173.7(3) . . . . ?
C26 C21 C22 C27 -0.3(5) . . . . ?
Ru C21 C22 C27 -123.2(3) . . . . ?
C20 C21 C22 Ru -63.1(2) . . . . ?
C26 C21 C22 Ru 122.9(3) . . . . ?
C3 Ru C22 C23 58.8(2) . . . . ?
C4 Ru C22 C23 176.5(2) . . . . ?
C2 Ru C22 C23 -68.2(3) . . . . ?
C5 Ru C22 C23 141.3(2) . . . . ?
C24 Ru C22 C23 -37.3(2) . . . . ?
C21 Ru C22 C23 -116.0(3) . . . . ?
C20 Ru C22 C23 -79.2(2) . . . . ?
Fe Ru C22 C23 -158.73(16) . . . . ?
C3 Ru C22 C21 174.8(2) . . . . ?
C4 Ru C22 C21 -67.5(2) . . . . ?
C2 Ru C22 C21 47.8(3) . . . . ?
C5 Ru C22 C21 -102.7(2) . . . . ?
C23 Ru C22 C21 116.0(3) . . . . ?
C24 Ru C22 C21 78.6(2) . . . . ?
C20 Ru C22 C21 36.8(2) . . . . ?
Fe Ru C22 C21 -42.7(3) . . . . ?
C3 Ru C22 C27 -63.9(3) . . . . ?
C4 Ru C22 C27 53.7(3) . . . . ?
C2 Ru C22 C27 169.0(3) . . . . ?
C5 Ru C22 C27 18.5(3) . . . . ?
C23 Ru C22 C27 -122.8(4) . . . . ?
C24 Ru C22 C27 -160.1(4) . . . . ?
C21 Ru C22 C27 121.2(4) . . . . ?
C20 Ru C22 C27 158.0(4) . . . . ?
Fe Ru C22 C27 78.5(3) . . . . ?
C21 C22 C23 C24 -1.0(4) . . . . ?
C27 C22 C23 C24 -174.8(3) . . . . ?
Ru C22 C23 C24 62.7(2) . . . . ?
C21 C22 C23 C28 174.4(3) . . . . ?
C27 C22 C23 C28 0.6(5) . . . . ?
Ru C22 C23 C28 -121.9(3) . . . . ?
C21 C22 C23 Ru -63.7(2) . . . . ?
C27 C22 C23 Ru 122.5(3) . . . . ?
C3 Ru C23 C24 113.4(2) . . . . ?
C4 Ru C23 C24 -123.0(3) . . . . ?
C2 Ru C23 C24 27.1(3) . . . . ?
C5 Ru C23 C24 -164.5(2) . . . . ?
C22 Ru C23 C24 -117.5(3) . . . . ?
C21 Ru C23 C24 -79.2(2) . . . . ?
C20 Ru C23 C24 -37.6(2) . . . . ?
Fe Ru C23 C24 3.6(6) . . . . ?
C3 Ru C23 C22 -129.2(2) . . . . ?
C4 Ru C23 C22 -5.5(3) . . . . ?
C2 Ru C23 C22 144.6(2) . . . . ?
C5 Ru C23 C22 -47.0(2) . . . . ?
C24 Ru C23 C22 117.5(3) . . . . ?
C21 Ru C23 C22 38.30(19) . . . . ?
C20 Ru C23 C22 79.9(2) . . . . ?
Fe Ru C23 C22 121.1(4) . . . . ?
C3 Ru C23 C28 -8.1(3) . . . . ?
C4 Ru C23 C28 115.5(3) . . . . ?
C2 Ru C23 C28 -94.4(3) . . . . ?
C5 Ru C23 C28 74.0(3) . . . . ?
C22 Ru C23 C28 121.0(4) . . . . ?
C24 Ru C23 C28 -121.5(4) . . . . ?
C21 Ru C23 C28 159.3(4) . . . . ?
C20 Ru C23 C28 -159.1(4) . . . . ?
Fe Ru C23 C28 -117.9(4) . . . . ?
C22 C23 C24 C20 1.9(4) . . . . ?
C28 C23 C24 C20 -173.5(3) . . . . ?
Ru C23 C24 C20 64.5(2) . . . . ?
C22 C23 C24 C29 170.8(3) . . . . ?
C28 C23 C24 C29 -4.5(6) . . . . ?
Ru C23 C24 C29 -126.5(4) . . . . ?
C22 C23 C24 Ru -62.6(2) . . . . ?
C28 C23 C24 Ru 122.0(3) . . . . ?
C21 C20 C24 C23 -2.1(4) . . . . ?
C25 C20 C24 C23 173.7(3) . . . . ?
Ru C20 C24 C23 -62.9(2) . . . . ?
C21 C20 C24 C29 -171.1(3) . . . . ?
C25 C20 C24 C29 4.6(6) . . . . ?
Ru C20 C24 C29 128.1(4) . . . . ?
C21 C20 C24 Ru 60.8(2) . . . . ?
C25 C20 C24 Ru -123.5(3) . . . . ?
C3 Ru C24 C23 -72.9(2) . . . . ?
C4 Ru C24 C23 113.4(3) . . . . ?
C2 Ru C24 C23 -157.9(2) . . . . ?
C5 Ru C24 C23 34.0(5) . . . . ?
C22 Ru C24 C23 37.4(2) . . . . ?
C21 Ru C24 C23 80.1(2) . . . . ?
C20 Ru C24 C23 116.4(3) . . . . ?
Fe Ru C24 C23 -178.95(17) . . . . ?
C3 Ru C24 C20 170.7(2) . . . . ?
C4 Ru C24 C20 -3.0(4) . . . . ?
C2 Ru C24 C20 85.7(2) . . . . ?
C5 Ru C24 C20 -82.4(4) . . . . ?
C23 Ru C24 C20 -116.4(3) . . . . ?
C22 Ru C24 C20 -79.0(2) . . . . ?
C21 Ru C24 C20 -36.3(2) . . . . ?
Fe Ru C24 C20 64.7(2) . . . . ?
C3 Ru C24 C29 48.2(4) . . . . ?
C4 Ru C24 C29 -125.5(4) . . . . ?
C2 Ru C24 C29 -36.8(4) . . . . ?
C5 Ru C24 C29 155.1(3) . . . . ?
C23 Ru C24 C29 121.1(5) . . . . ?
C22 Ru C24 C29 158.5(4) . . . . ?
C21 Ru C24 C29 -158.8(4) . . . . ?
C20 Ru C24 C29 -122.5(5) . . . . ?
Fe Ru C24 C29 -57.8(4) . . . . ?
